data_7226210
loop_
_publ_author_name
'Gholivand, Khodayar'
'Farshadfar, Kaveh'
'Roe, S. Mark'
'Hosseini, Mahdieh'
'Gholami, Akram'

_publ_section_title
;
 Investigation of structure-directing interactions within
 copper(i)thiocyanate complexes through X-ray analyses and non-covalent
 interaction (NCI) theoretical approach
;
_journal_issue 37
_journal_name_full CrystEngComm
_journal_page_first 7104
_journal_paper_doi 10.1039/C6CE01339B
_journal_volume 18
_journal_year 2016
_chemical_formula_moiety 'C30 H24 Cu N4 O2 P S'
_chemical_formula_sum 'C30 H24 Cu N4 O2 P S'
_chemical_formula_weight 599.10
_chemical_name_common C2N
_space_group_crystal_system triclinic
_space_group_IT_number 2
_space_group_name_Hall '-P 1'
_space_group_name_H-M_alt 'P -1'
_symmetry_space_group_name_Hall '-P 1'
_symmetry_space_group_name_H-M 'P -1'
_atom_sites_solution_hydrogens geom
_atom_sites_solution_primary direct
_audit_creation_date 2015-07-19
_audit_creation_method
;
Olex2 1.2
(compiled 2014.09.19 svn.r3010 for OlexSys, GUI svn.r4874)
;
_audit_update_record
;
2016-03-19 deposited with the CCDC.
2016-08-09 downloaded from the CCDC.
;
_cell_angle_alpha 90.004(5)
_cell_angle_beta 90.051(6)
_cell_angle_gamma 113.105(7)
_cell_formula_units_Z 2
_cell_length_a 9.8386(7)
_cell_length_b 10.1356(6)
_cell_length_c 14.9963(10)
_cell_measurement_reflns_used 4447
_cell_measurement_temperature 173.0
_cell_measurement_theta_max 71.0670
_cell_measurement_theta_min 4.7390
_cell_volume 1375.48(17)
_computing_cell_refinement
;
CrysAlisPro, Agilent Technologies,
Version 1.171.37.34i (release 04-08-2014 CrysAlis171 .NET)
(compiled Aug  4 2014,14:34:23)
;
_computing_data_collection
;
CrysAlisPro, Agilent Technologies,
Version 1.171.37.34i (release 04-08-2014 CrysAlis171 .NET)
(compiled Aug  4 2014,14:34:23)
;
_computing_data_reduction
;
CrysAlisPro, Agilent Technologies,
Version 1.171.37.34i (release 04-08-2014 CrysAlis171 .NET)
(compiled Aug  4 2014,14:34:23)
;
_computing_molecular_graphics 'Olex2 (Dolomanov et al., 2009)'
_computing_publication_material 'Olex2 (Dolomanov et al., 2009)'
_computing_structure_refinement 'ShelXL (Sheldrick, 2008)'
_computing_structure_solution 'ShelXT (Sheldrick, 2008)'
_diffrn_ambient_temperature 173.0
_diffrn_detector 'CCD plate'
_diffrn_detector_area_resol_mean 16.1033
_diffrn_detector_type Eos
_diffrn_measured_fraction_theta_full 0.993
_diffrn_measured_fraction_theta_max 0.971
_diffrn_measurement_details
;
  1 omega   22.00   59.00   1.0000    1.5000
omega____ theta____ kappa____ phi______ frames
    -        0.0000   57.0000  -60.0000 37

  2 omega   51.00  100.00   1.0000    5.0000
omega____ theta____ kappa____ phi______ frames
    -       54.7500   38.0000 -120.0000 49

  3 omega   57.00  124.00   1.0000    5.0000
omega____ theta____ kappa____ phi______ frames
    -       54.7500   57.0000  -90.0000 67

  4 omega   78.00  104.00   1.0000    5.0000
omega____ theta____ kappa____ phi______ frames
    -       54.7500  125.0000 -180.0000 26

  5 omega   73.00   98.00   1.0000    5.0000
omega____ theta____ kappa____ phi______ frames
    -       54.7500  125.0000 -150.0000 25

  6 omega   79.00  178.00   1.0000   10.0000
omega____ theta____ kappa____ phi______ frames
    -      109.5000   25.0000 -150.0000 99

  7 omega  150.00  177.00   1.0000   10.0000
omega____ theta____ kappa____ phi______ frames
    -      109.5000   25.0000  -60.0000 27

  8 omega  100.00  125.00   1.0000    5.0000
omega____ theta____ kappa____ phi______ frames
    -       54.7500  125.0000   90.0000 25

  9 omega   80.00  117.00   1.0000    5.0000
omega____ theta____ kappa____ phi______ frames
    -       54.7500   99.0000  124.0000 37

 10 omega  113.00  175.00   1.0000   10.0000
omega____ theta____ kappa____ phi______ frames
    -      109.5000   38.0000   90.0000 62

 11 omega   80.00  125.00   1.0000   10.0000
omega____ theta____ kappa____ phi______ frames
    -      109.5000   25.0000  -60.0000 45

 12 omega   45.00   70.00   1.0000   10.0000
omega____ theta____ kappa____ phi______ frames
    -      109.5000  -38.0000 -150.0000 25

 13 omega   38.00   66.00   1.0000   10.0000
omega____ theta____ kappa____ phi______ frames
    -      109.5000  -38.0000 -180.0000 28

 14 omega   40.00  126.00   1.0000   10.0000
omega____ theta____ kappa____ phi______ frames
    -      109.5000  -92.0000 -180.0000 86

 15 omega   43.00   71.00   1.0000   10.0000
omega____ theta____ kappa____ phi______ frames
    -      109.5000  -38.0000  -30.0000 28

 16 omega   44.00   70.00   1.0000   10.0000
omega____ theta____ kappa____ phi______ frames
    -      109.5000  -38.0000    0.0000 26

 17 omega   39.00   69.00   1.0000   10.0000
omega____ theta____ kappa____ phi______ frames
    -      109.5000  -38.0000   60.0000 30

 18 omega   39.00   67.00   1.0000   10.0000
omega____ theta____ kappa____ phi______ frames
    -      109.5000  -38.0000   30.0000 28

 19 omega   37.00   69.00   1.0000   10.0000
omega____ theta____ kappa____ phi______ frames
    -      109.5000  -38.0000   90.0000 32

 20 omega   38.00   69.00   1.0000   10.0000
omega____ theta____ kappa____ phi______ frames
    -      109.5000  -38.0000  150.0000 31

 21 omega   45.00  106.00   1.0000   10.0000
omega____ theta____ kappa____ phi______ frames
    -      109.5000  -92.0000  120.0000 61

 22 omega  122.00  147.00   1.0000   10.0000
omega____ theta____ kappa____ phi______ frames
    -      109.5000  -92.0000  120.0000 25

 23 omega   87.00  125.00   1.0000   10.0000
omega____ theta____ kappa____ phi______ frames
    -      109.5000  -92.0000    0.0000 38

 24 omega   76.00  103.00   1.0000   10.0000
omega____ theta____ kappa____ phi______ frames
    -      109.5000  -92.0000   30.0000 27

 25 omega   50.00   81.00   1.0000   10.0000
omega____ theta____ kappa____ phi______ frames
    -      109.5000  -92.0000    0.0000 31

 26 omega   38.00  142.00   1.0000   10.0000
omega____ theta____ kappa____ phi______ frames
    -      109.5000  -92.0000  -60.0000 104

 27 omega   38.00   64.00   1.0000   10.0000
omega____ theta____ kappa____ phi______ frames
    -      109.5000  -25.0000  -60.0000 26

 28 omega   37.00   62.00   1.0000   10.0000
omega____ theta____ kappa____ phi______ frames
    -      109.5000  -38.0000  -60.0000 25

 29 omega   37.00   69.00   1.0000   10.0000
omega____ theta____ kappa____ phi______ frames
    -      109.5000  -38.0000  -90.0000 32

 30 omega   16.00   55.00   1.0000    5.0000
omega____ theta____ kappa____ phi______ frames
    -       54.7500  -57.0000  -30.0000 39

 31 omega   33.00   85.00   1.0000    5.0000
omega____ theta____ kappa____ phi______ frames
    -       54.7500 -125.0000  -60.0000 52

 32 omega  -13.00   63.00   1.0000    5.0000
omega____ theta____ kappa____ phi______ frames
    -       54.7500  -57.0000  120.0000 76

 33 omega  -14.00   15.00   1.0000    1.5000
omega____ theta____ kappa____ phi______ frames
    -        0.0000  -57.0000  150.0000 29

 34 omega  -68.00  -16.00   1.0000    1.5000
omega____ theta____ kappa____ phi______ frames
    -        0.0000  -57.0000  150.0000 52

 35 omega  -18.00   14.00   1.0000    1.5000
omega____ theta____ kappa____ phi______ frames
    -        0.0000   57.0000  -60.0000 32

 36 omega  -99.00  -18.00   1.0000    5.0000
omega____ theta____ kappa____ phi______ frames
    -      -54.7500  125.0000   30.0000 81
;
_diffrn_measurement_device 'four-circle diffractometer'
_diffrn_measurement_device_type 'Xcalibur, Eos, Gemini ultra'
_diffrn_measurement_method '\w scans'
_diffrn_orient_matrix_UB_11 -0.0637581000
_diffrn_orient_matrix_UB_12 0.1089678000
_diffrn_orient_matrix_UB_13 0.0309763000
_diffrn_orient_matrix_UB_21 0.0735872000
_diffrn_orient_matrix_UB_22 0.0093725000
_diffrn_orient_matrix_UB_23 0.0918162000
_diffrn_orient_matrix_UB_31 0.1396544000
_diffrn_orient_matrix_UB_32 0.1238756000
_diffrn_orient_matrix_UB_33 -0.0341061000
_diffrn_radiation_monochromator mirror
_diffrn_radiation_probe x-ray
_diffrn_radiation_type CuK\a
_diffrn_radiation_wavelength 1.54184
_diffrn_reflns_av_R_equivalents 0.0296
_diffrn_reflns_av_unetI/netI 0.0380
_diffrn_reflns_Laue_measured_fraction_full 0.993
_diffrn_reflns_Laue_measured_fraction_max 0.971
_diffrn_reflns_limit_h_max 12
_diffrn_reflns_limit_h_min -11
_diffrn_reflns_limit_k_max 12
_diffrn_reflns_limit_k_min -10
_diffrn_reflns_limit_l_max 18
_diffrn_reflns_limit_l_min -18
_diffrn_reflns_number 9340
_diffrn_reflns_point_group_measured_fraction_full 0.993
_diffrn_reflns_point_group_measured_fraction_max 0.971
_diffrn_reflns_theta_full 67.684
_diffrn_reflns_theta_max 71.489
_diffrn_reflns_theta_min 4.743
_diffrn_source 'sealed X-ray tube'
_diffrn_source_type 'Enhance Ultra (Cu) X-ray Source'
_exptl_absorpt_coefficient_mu 2.666
_exptl_absorpt_correction_T_max 1.00000
_exptl_absorpt_correction_T_min 0.77713
_exptl_absorpt_correction_type multi-scan
_exptl_absorpt_process_details
;
CrysAlisPro, Agilent Technologies,
Version 1.171.37.34i (release 04-08-2014 CrysAlis171 .NET)
(compiled Aug  4 2014,14:34:23)
Empirical absorption correction using spherical harmonics,
 implemented in SCALE3 ABSPACK scaling algorithm.
Empirical absorption correction using spherical harmonics,
 implemented in SCALE3 ABSPACK scaling algorithm.
;
_exptl_crystal_colour orange
_exptl_crystal_colour_primary orange
_exptl_crystal_density_diffrn 1.447
_exptl_crystal_description needle
_exptl_crystal_F_000 616
_exptl_crystal_size_max 0.5
_exptl_crystal_size_mid 0.1
_exptl_crystal_size_min 0.1
_refine_diff_density_max 0.719
_refine_diff_density_min -0.370
_refine_diff_density_rms 0.058
_refine_ls_extinction_method none
_refine_ls_goodness_of_fit_ref 1.045
_refine_ls_hydrogen_treatment constr
_refine_ls_matrix_type full
_refine_ls_number_parameters 352
_refine_ls_number_reflns 5213
_refine_ls_number_restraints 0
_refine_ls_restrained_S_all 1.045
_refine_ls_R_factor_all 0.0430
_refine_ls_R_factor_gt 0.0373
_refine_ls_shift/su_max 0.001
_refine_ls_shift/su_mean 0.000
_refine_ls_structure_factor_coef Fsqd
_refine_ls_weighting_details 'w=1/[\s^2^(Fo^2^)+(0.0570P)^2^+0.4868P] where P=(Fo^2^+2Fc^2^)/3'
_refine_ls_weighting_scheme calc
_refine_ls_wR_factor_gt 0.1020
_refine_ls_wR_factor_ref 0.1078
_reflns_Friedel_coverage 0.000
_reflns_number_gt 4574
_reflns_number_total 5213
_reflns_threshold_expression 'I > 2\s(I)'
_cod_data_source_file c6ce01339b2.cif
_cod_data_source_block cuscn557
_cod_depositor_comments 'Adding full bibliography for 7226207--7226210.cif.'
_cod_database_code 7226210
_chemical_oxdiff_formula 'C30 H24 N4 O2 S1 Cu1'
_shelx_space_group_comment
;
The symmetry employed for this shelxl refinement is uniquely defined
by the following loop, which should always be used as a source of
symmetry information in preference to the above space-group names.
They are only intended as comments.
;
_reflns_odcompleteness_completeness 99.39
_reflns_odcompleteness_iscentric 1
_reflns_odcompleteness_theta 66.97
_olex2_refinement_description
;
1. Fixed Uiso
 At 1.2 times of:
  All C(H) groups, All N(H) groups
2.a Aromatic/amide H refined with riding coordinates:
 N3(H3), C1(H1), C2(H2), C3(H3A), C4(H4), C6(H6), C9(H9), C10(H10), C11(H11),
 C14(H14), C15(H15), C16(H16), C17(H17), C18(H18), C20(H20), C21(H21), C22(H22),
  C23(H23), C24(H24), C26(H26), C27(H27), C28(H28), C29(H29), C30(H30)
;
_shelx_shelxl_version_number 2014/7
_olex2_submission_special_instructions 'No special instructions were received'

loop_
_space_group_symop_operation_xyz
'x, y, z'
'-x, -y, -z'

loop_
_atom_site_label
_atom_site_type_symbol
_atom_site_fract_x
_atom_site_fract_y
_atom_site_fract_z
_atom_site_U_iso_or_equiv
_atom_site_adp_type
_atom_site_occupancy
_atom_site_site_symmetry_order
_atom_site_calc_flag
_atom_site_refinement_flags_posn
Cu1 Cu 0.74617(3) 0.57838(3) 0.67309(2) 0.03209(11) Uani 1 1 d .
S1 S 0.57172(7) 0.92772(6) 0.57904(4) 0.04275(16) Uani 1 1 d .
P1 P 0.82683(5) 0.53786(6) 0.80207(3) 0.02713(13) Uani 1 1 d .
O1 O 0.44540(19) 0.3892(2) 0.73538(12) 0.0477(4) Uani 1 1 d .
O2 O 0.1625(2) 0.1820(2) 0.74900(14) 0.0594(5) Uani 1 1 d .
N1 N 0.8787(2) 0.61532(19) 0.55525(12) 0.0324(4) Uani 1 1 d .
N2 N 0.6048(2) 0.41853(19) 0.58226(12) 0.0323(4) Uani 1 1 d .
N3 N 0.4673(2) 0.3128(2) 0.59544(13) 0.0393(4) Uani 1 1 d .
H3 H 0.4259 0.2491 0.5534 0.047 Uiso 1 1 calc R
N4 N 0.6737(2) 0.7340(2) 0.65751(15) 0.0415(5) Uani 1 1 d .
C1 C 1.0157(3) 0.7123(3) 0.54015(17) 0.0394(5) Uani 1 1 d .
H1 H 1.0701 0.7680 0.5889 0.047 Uiso 1 1 calc R
C2 C 1.0816(3) 0.7352(3) 0.45699(18) 0.0437(6) Uani 1 1 d .
H2 H 1.1788 0.8057 0.4492 0.052 Uiso 1 1 calc R
C3 C 1.0047(3) 0.6544(3) 0.38560(17) 0.0421(5) Uani 1 1 d .
H3A H 1.0476 0.6684 0.3278 0.051 Uiso 1 1 calc R
C4 C 0.8636(3) 0.5525(3) 0.40001(16) 0.0408(5) Uani 1 1 d .
H4 H 0.8079 0.4947 0.3523 0.049 Uiso 1 1 calc R
C5 C 0.8051(2) 0.5365(2) 0.48509(15) 0.0336(5) Uani 1 1 d .
C6 C 0.6580(3) 0.4285(3) 0.50319(15) 0.0388(5) Uani 1 1 d .
H6 H 0.6022 0.3664 0.4572 0.047 Uiso 1 1 calc R
C7 C 0.3947(2) 0.3064(2) 0.67377(16) 0.0352(5) Uani 1 1 d .
C8 C 0.2451(3) 0.1904(3) 0.67575(16) 0.0375(5) Uani 1 1 d .
C9 C 0.1675(3) 0.0949(3) 0.61396(19) 0.0446(6) Uani 1 1 d .
H9 H 0.2000 0.0819 0.5562 0.054 Uiso 1 1 calc R
C10 C 0.0267(3) 0.0170(3) 0.6523(2) 0.0558(7) Uani 1 1 d .
H10 H -0.0527 -0.0604 0.6258 0.067 Uiso 1 1 calc R
C11 C 0.0273(3) 0.0726(4) 0.7318(2) 0.0605(8) Uani 1 1 d .
H11 H -0.0541 0.0418 0.7717 0.073 Uiso 1 1 calc R
C12 C 0.6339(2) 0.8155(2) 0.62674(15) 0.0340(5) Uani 1 1 d .
C13 C 0.7554(2) 0.3537(2) 0.84356(14) 0.0296(4) Uani 1 1 d .
C14 C 0.6949(2) 0.2418(2) 0.78223(16) 0.0365(5) Uani 1 1 d .
H14 H 0.6881 0.2627 0.7210 0.044 Uiso 1 1 calc R
C15 C 0.6446(3) 0.1000(3) 0.81070(19) 0.0467(6) Uani 1 1 d .
H15 H 0.6058 0.0240 0.7688 0.056 Uiso 1 1 calc R
C16 C 0.6512(3) 0.0699(3) 0.9000(2) 0.0498(6) Uani 1 1 d .
H16 H 0.6159 -0.0269 0.9195 0.060 Uiso 1 1 calc R
C17 C 0.7089(3) 0.1799(3) 0.96131(17) 0.0448(6) Uani 1 1 d .
H17 H 0.7125 0.1586 1.0227 0.054 Uiso 1 1 calc R
C18 C 0.7612(2) 0.3208(3) 0.93309(15) 0.0360(5) Uani 1 1 d .
H18 H 0.8016 0.3961 0.9753 0.043 Uiso 1 1 calc R
C19 C 0.7891(2) 0.6364(2) 0.89452(14) 0.0305(4) Uani 1 1 d .
C20 C 0.6433(3) 0.6183(3) 0.90700(18) 0.0421(5) Uani 1 1 d .
H20 H 0.5690 0.5579 0.8678 0.051 Uiso 1 1 calc R
C21 C 0.6047(3) 0.6877(3) 0.97631(19) 0.0503(6) Uani 1 1 d .
H21 H 0.5043 0.6736 0.9849 0.060 Uiso 1 1 calc R
C22 C 0.7117(4) 0.7767(3) 1.03244(19) 0.0549(7) Uani 1 1 d .
H22 H 0.6854 0.8240 1.0800 0.066 Uiso 1 1 calc R
C23 C 0.8580(4) 0.7975(4) 1.0197(2) 0.0643(9) Uani 1 1 d .
H23 H 0.9321 0.8604 1.0581 0.077 Uiso 1 1 calc R
C24 C 0.8974(3) 0.7271(3) 0.95142(19) 0.0496(6) Uani 1 1 d .
H24 H 0.9979 0.7408 0.9435 0.060 Uiso 1 1 calc R
C25 C 1.0275(2) 0.5931(2) 0.80622(14) 0.0295(4) Uani 1 1 d .
C26 C 1.1139(3) 0.7296(3) 0.77333(17) 0.0395(5) Uani 1 1 d .
H26 H 1.0672 0.7904 0.7531 0.047 Uiso 1 1 calc R
C27 C 1.2663(3) 0.7774(3) 0.76979(18) 0.0462(6) Uani 1 1 d .
H27 H 1.3238 0.8708 0.7481 0.055 Uiso 1 1 calc R
C28 C 1.3349(3) 0.6887(3) 0.79795(17) 0.0452(6) Uani 1 1 d .
H28 H 1.4393 0.7204 0.7943 0.054 Uiso 1 1 calc R
C29 C 1.2520(3) 0.5548(3) 0.83115(16) 0.0408(5) Uani 1 1 d .
H29 H 1.2994 0.4948 0.8513 0.049 Uiso 1 1 calc R
C30 C 1.0982(2) 0.5066(2) 0.83545(14) 0.0324(4) Uani 1 1 d .
H30 H 1.0417 0.4139 0.8586 0.039 Uiso 1 1 calc R

loop_
_atom_site_aniso_label
_atom_site_aniso_U_11
_atom_site_aniso_U_22
_atom_site_aniso_U_33
_atom_site_aniso_U_23
_atom_site_aniso_U_13
_atom_site_aniso_U_12
Cu1 0.03136(18) 0.03556(19) 0.02982(18) 0.00173(13) -0.00420(12) 0.01364(14)
S1 0.0463(3) 0.0369(3) 0.0468(3) 0.0035(2) -0.0058(3) 0.0182(3)
P1 0.0226(2) 0.0308(3) 0.0281(3) 0.00123(19) -0.00197(18) 0.0106(2)
O1 0.0338(8) 0.0576(11) 0.0454(10) -0.0134(8) -0.0005(7) 0.0111(8)
O2 0.0438(10) 0.0777(14) 0.0506(11) 0.0020(10) 0.0059(9) 0.0174(10)
N1 0.0304(9) 0.0329(9) 0.0338(9) 0.0036(7) 0.0015(7) 0.0125(7)
N2 0.0270(9) 0.0317(9) 0.0349(9) 0.0017(7) -0.0018(7) 0.0080(7)
N3 0.0318(9) 0.0391(10) 0.0362(10) -0.0039(8) -0.0004(8) 0.0021(8)
N4 0.0380(10) 0.0375(10) 0.0502(12) 0.0041(9) -0.0034(9) 0.0162(9)
C1 0.0335(11) 0.0367(11) 0.0446(13) 0.0030(10) -0.0005(10) 0.0101(9)
C2 0.0371(12) 0.0388(12) 0.0544(15) 0.0100(11) 0.0117(11) 0.0141(10)
C3 0.0449(13) 0.0424(12) 0.0429(13) 0.0081(10) 0.0145(10) 0.0213(11)
C4 0.0481(13) 0.0389(12) 0.0363(12) -0.0006(9) 0.0051(10) 0.0180(11)
C5 0.0341(11) 0.0324(10) 0.0347(11) 0.0029(9) 0.0014(9) 0.0136(9)
C6 0.0378(12) 0.0409(12) 0.0319(11) -0.0033(9) -0.0010(9) 0.0091(10)
C7 0.0288(11) 0.0383(12) 0.0381(12) 0.0007(9) -0.0016(9) 0.0128(9)
C8 0.0320(11) 0.0375(12) 0.0420(12) 0.0053(9) 0.0021(9) 0.0127(9)
C9 0.0299(11) 0.0460(13) 0.0507(14) -0.0103(11) 0.0032(10) 0.0071(10)
C10 0.0315(12) 0.0388(13) 0.091(2) -0.0028(14) -0.0016(13) 0.0073(10)
C11 0.0405(14) 0.0672(19) 0.073(2) 0.0274(16) 0.0182(14) 0.0203(14)
C12 0.0312(11) 0.0333(11) 0.0331(11) -0.0021(9) 0.0006(9) 0.0080(9)
C13 0.0223(9) 0.0320(10) 0.0341(10) 0.0013(8) 0.0022(8) 0.0103(8)
C14 0.0317(11) 0.0391(12) 0.0357(11) -0.0010(9) 0.0006(9) 0.0107(9)
C15 0.0422(13) 0.0352(12) 0.0552(15) -0.0038(11) 0.0006(11) 0.0072(10)
C16 0.0479(14) 0.0354(12) 0.0610(16) 0.0104(11) 0.0049(12) 0.0108(11)
C17 0.0437(13) 0.0477(14) 0.0416(13) 0.0133(11) 0.0039(10) 0.0164(11)
C18 0.0327(11) 0.0406(12) 0.0342(11) 0.0017(9) -0.0011(9) 0.0140(9)
C19 0.0322(10) 0.0316(10) 0.0301(10) 0.0019(8) -0.0024(8) 0.0152(8)
C20 0.0348(12) 0.0470(13) 0.0485(14) -0.0064(11) -0.0036(10) 0.0204(10)
C21 0.0478(14) 0.0623(17) 0.0530(15) -0.0043(13) 0.0047(12) 0.0349(13)
C22 0.0706(19) 0.0605(17) 0.0464(15) -0.0095(13) 0.0033(13) 0.0396(15)
C23 0.0628(19) 0.072(2) 0.0577(18) -0.0325(16) -0.0126(15) 0.0260(16)
C24 0.0379(13) 0.0603(16) 0.0503(15) -0.0166(13) -0.0061(11) 0.0189(12)
C25 0.0245(9) 0.0355(10) 0.0275(9) 0.0006(8) 0.0000(8) 0.0109(8)
C26 0.0331(11) 0.0386(12) 0.0437(13) 0.0083(10) -0.0028(10) 0.0106(9)
C27 0.0328(12) 0.0466(14) 0.0475(14) 0.0075(11) 0.0002(10) 0.0029(10)
C28 0.0239(10) 0.0625(16) 0.0428(13) 0.0011(11) 0.0013(9) 0.0099(10)
C29 0.0301(11) 0.0568(15) 0.0408(12) -0.0027(11) -0.0020(9) 0.0228(11)
C30 0.0288(10) 0.0379(11) 0.0320(10) 0.0001(9) -0.0001(8) 0.0145(9)

loop_
_atom_type_symbol
_atom_type_description
_atom_type_scat_dispersion_real
_atom_type_scat_dispersion_imag
_atom_type_scat_source
C C 0.0181 0.0091 'International Tables Vol C Tables 4.2.6.8 and 6.1.1.4'
H H 0.0000 0.0000 'International Tables Vol C Tables 4.2.6.8 and 6.1.1.4'
Cu Cu -1.9646 0.5888 'International Tables Vol C Tables 4.2.6.8 and 6.1.1.4'
N N 0.0311 0.0180 'International Tables Vol C Tables 4.2.6.8 and 6.1.1.4'
O O 0.0492 0.0322 'International Tables Vol C Tables 4.2.6.8 and 6.1.1.4'
P P 0.2955 0.4335 'International Tables Vol C Tables 4.2.6.8 and 6.1.1.4'
S S 0.3331 0.5567 'International Tables Vol C Tables 4.2.6.8 and 6.1.1.4'

loop_
_geom_angle_atom_site_label_1
_geom_angle_atom_site_label_2
_geom_angle_atom_site_label_3
_geom_angle
N1 Cu1 P1 121.45(5)
N1 Cu1 N2 77.22(7)
N2 Cu1 P1 126.24(5)
N4 Cu1 P1 121.53(7)
N4 Cu1 N1 98.51(8)
N4 Cu1 N2 101.32(8)
C13 P1 Cu1 118.06(7)
C13 P1 C19 102.72(10)
C13 P1 C25 103.76(10)
C19 P1 Cu1 113.62(7)
C25 P1 Cu1 113.50(7)
C25 P1 C19 103.50(10)
C8 O2 C11 105.4(2)
C1 N1 Cu1 129.57(16)
C1 N1 C5 117.0(2)
C5 N1 Cu1 113.13(14)
N3 N2 Cu1 130.07(14)
C6 N2 Cu1 113.67(15)
C6 N2 N3 116.23(19)
N2 N3 H3 120.0
C7 N3 N2 119.99(19)
C7 N3 H3 120.0
C12 N4 Cu1 162.9(2)
N1 C1 H1 118.4
N1 C1 C2 123.2(2)
C2 C1 H1 118.4
C1 C2 H2 120.4
C3 C2 C1 119.2(2)
C3 C2 H2 120.4
C2 C3 H3A 120.7
C2 C3 C4 118.5(2)
C4 C3 H3A 120.7
C3 C4 H4 120.6
C5 C4 C3 118.8(2)
C5 C4 H4 120.6
N1 C5 C4 123.3(2)
N1 C5 C6 116.3(2)
C4 C5 C6 120.4(2)
N2 C6 C5 119.1(2)
N2 C6 H6 120.5
C5 C6 H6 120.5
O1 C7 N3 123.8(2)
O1 C7 C8 122.9(2)
N3 C7 C8 113.3(2)
O2 C8 C7 117.0(2)
C9 C8 O2 111.0(2)
C9 C8 C7 131.8(2)
C8 C9 H9 127.0
C8 C9 C10 106.0(2)
C10 C9 H9 127.0
C9 C10 H10 126.6
C11 C10 C9 106.9(3)
C11 C10 H10 126.6
O2 C11 H11 124.7
C10 C11 O2 110.7(3)
C10 C11 H11 124.7
N4 C12 S1 177.4(2)
C14 C13 P1 118.36(17)
C18 C13 P1 122.60(17)
C18 C13 C14 119.0(2)
C13 C14 H14 120.0
C15 C14 C13 120.1(2)
C15 C14 H14 120.0
C14 C15 H15 120.1
C16 C15 C14 119.8(2)
C16 C15 H15 120.1
C15 C16 H16 119.8
C15 C16 C17 120.5(2)
C17 C16 H16 119.8
C16 C17 H17 120.1
C18 C17 C16 119.9(2)
C18 C17 H17 120.1
C13 C18 H18 119.6
C17 C18 C13 120.7(2)
C17 C18 H18 119.6
C20 C19 P1 116.87(17)
C20 C19 C24 119.2(2)
C24 C19 P1 123.89(18)
C19 C20 H20 119.7
C19 C20 C21 120.6(2)
C21 C20 H20 119.7
C20 C21 H21 120.0
C22 C21 C20 120.0(3)
C22 C21 H21 120.0
C21 C22 H22 120.0
C21 C22 C23 119.9(2)
C23 C22 H22 120.0
C22 C23 H23 119.7
C22 C23 C24 120.5(3)
C24 C23 H23 119.7
C19 C24 H24 120.1
C23 C24 C19 119.7(3)
C23 C24 H24 120.1
C26 C25 P1 117.04(17)
C30 C25 P1 124.43(17)
C30 C25 C26 118.5(2)
C25 C26 H26 119.5
C27 C26 C25 120.9(2)
C27 C26 H26 119.5
C26 C27 H27 120.1
C28 C27 C26 119.9(2)
C28 C27 H27 120.1
C27 C28 H28 120.0
C29 C28 C27 120.0(2)
C29 C28 H28 120.0
C28 C29 H29 119.8
C28 C29 C30 120.3(2)
C30 C29 H29 119.8
C25 C30 C29 120.4(2)
C25 C30 H30 119.8
C29 C30 H30 119.8

loop_
_geom_bond_atom_site_label_1
_geom_bond_atom_site_label_2
_geom_bond_distance
Cu1 P1 2.1892(6)
Cu1 N1 2.1409(19)
Cu1 N2 2.1547(18)
Cu1 N4 1.983(2)
S1 C12 1.651(2)
P1 C13 1.827(2)
P1 C19 1.830(2)
P1 C25 1.830(2)
O1 C7 1.216(3)
O2 C8 1.350(3)
O2 C11 1.381(4)
N1 C1 1.340(3)
N1 C5 1.347(3)
N2 N3 1.372(3)
N2 C6 1.284(3)
N3 H3 0.8800
N3 C7 1.363(3)
N4 C12 1.141(3)
C1 H1 0.9500
C1 C2 1.383(4)
C2 H2 0.9500
C2 C3 1.379(4)
C3 H3A 0.9500
C3 C4 1.384(4)
C4 H4 0.9500
C4 C5 1.383(3)
C5 C6 1.458(3)
C6 H6 0.9500
C7 C8 1.480(3)
C8 C9 1.341(3)
C9 H9 0.9500
C9 C10 1.420(4)
C10 H10 0.9500
C10 C11 1.317(5)
C11 H11 0.9500
C13 C14 1.398(3)
C13 C18 1.390(3)
C14 H14 0.9500
C14 C15 1.392(3)
C15 H15 0.9500
C15 C16 1.380(4)
C16 H16 0.9500
C16 C17 1.383(4)
C17 H17 0.9500
C17 C18 1.381(3)
C18 H18 0.9500
C19 C20 1.386(3)
C19 C24 1.392(3)
C20 H20 0.9500
C20 C21 1.389(4)
C21 H21 0.9500
C21 C22 1.372(4)
C22 H22 0.9500
C22 C23 1.384(5)
C23 H23 0.9500
C23 C24 1.388(4)
C24 H24 0.9500
C25 C26 1.399(3)
C25 C30 1.387(3)
C26 H26 0.9500
C26 C27 1.385(3)
C27 H27 0.9500
C27 C28 1.385(4)
C28 H28 0.9500
C28 C29 1.373(4)
C29 H29 0.9500
C29 C30 1.397(3)
C30 H30 0.9500

loop_
_geom_torsion_atom_site_label_1
_geom_torsion_atom_site_label_2
_geom_torsion_atom_site_label_3
_geom_torsion_atom_site_label_4
_geom_torsion
Cu1 P1 C13 C14 21.52(19)
Cu1 P1 C13 C18 -159.58(16)
Cu1 P1 C19 C20 55.0(2)
Cu1 P1 C19 C24 -124.7(2)
Cu1 P1 C25 C26 47.24(19)
Cu1 P1 C25 C30 -129.46(17)
Cu1 N1 C1 C2 -172.15(18)
Cu1 N1 C5 C4 173.53(18)
Cu1 N1 C5 C6 -7.5(2)
Cu1 N2 N3 C7 6.1(3)
Cu1 N2 C6 C5 3.3(3)
P1 C13 C14 C15 177.47(18)
P1 C13 C18 C17 -178.53(18)
P1 C19 C20 C21 179.2(2)
P1 C19 C24 C23 179.9(3)
P1 C25 C26 C27 -176.8(2)
P1 C25 C30 C29 176.05(17)
O1 C7 C8 O2 2.1(4)
O1 C7 C8 C9 175.8(3)
O2 C8 C9 C10 -2.1(3)
N1 C1 C2 C3 -0.6(4)
N1 C5 C6 N2 2.9(3)
N2 N3 C7 O1 -1.0(4)
N2 N3 C7 C8 177.3(2)
N3 N2 C6 C5 -178.6(2)
N3 C7 C8 O2 -176.2(2)
N3 C7 C8 C9 -2.6(4)
C1 N1 C5 C4 -0.7(3)
C1 N1 C5 C6 178.2(2)
C1 C2 C3 C4 -0.2(4)
C2 C3 C4 C5 0.4(4)
C3 C4 C5 N1 0.0(4)
C3 C4 C5 C6 -178.8(2)
C4 C5 C6 N2 -178.1(2)
C5 N1 C1 C2 1.0(3)
C6 N2 N3 C7 -171.6(2)
C7 C8 C9 C10 -176.1(3)
C8 O2 C11 C10 -0.1(3)
C8 C9 C10 C11 1.9(3)
C9 C10 C11 O2 -1.1(4)
C11 O2 C8 C7 176.4(2)
C11 O2 C8 C9 1.4(3)
C13 P1 C19 C20 -73.7(2)
C13 P1 C19 C24 106.6(2)
C13 P1 C25 C26 176.63(18)
C13 P1 C25 C30 -0.1(2)
C13 C14 C15 C16 1.6(4)
C14 C13 C18 C17 0.4(3)
C14 C15 C16 C17 -0.7(4)
C15 C16 C17 C18 -0.4(4)
C16 C17 C18 C13 0.6(4)
C18 C13 C14 C15 -1.5(3)
C19 P1 C13 C14 147.39(17)
C19 P1 C13 C18 -33.7(2)
C19 P1 C25 C26 -76.39(19)
C19 P1 C25 C30 106.9(2)
C19 C20 C21 C22 0.9(4)
C20 C19 C24 C23 0.2(4)
C20 C21 C22 C23 0.2(5)
C21 C22 C23 C24 -1.1(5)
C22 C23 C24 C19 0.9(5)
C24 C19 C20 C21 -1.1(4)
C25 P1 C13 C14 -105.05(18)
C25 P1 C13 C18 73.9(2)
C25 P1 C19 C20 178.55(18)
C25 P1 C19 C24 -1.2(2)
C25 C26 C27 C28 0.9(4)
C26 C25 C30 C29 -0.6(3)
C26 C27 C28 C29 -1.4(4)
C27 C28 C29 C30 1.0(4)
C28 C29 C30 C25 0.1(4)
C30 C25 C26 C27 0.1(4)
